data_4500418
loop_
_publ_author_name
'Collas, Alain'
'Bagrowska, Izabela'
'Aleksandrzak, Krzysztof'
'Zeller, Matthias'
'Blockhuys, Frank'

_publ_section_title
;
 Competition between Methoxy-Based and Pyrazine-Based Synthons in
 Methoxy-Substituted Distyrylpyrazines
;
_journal_issue 4
_journal_name_full 'Crystal Growth &amp; Design'
_journal_page_first 1299
_journal_paper_doi 10.1021/cg101523f
_journal_volume 11
_journal_year 2011
_chemical_formula_moiety 'C26 H28 N2 O6'
_chemical_formula_sum 'C26 H28 N2 O6'
_chemical_formula_weight 464.50
_chemical_name_systematic
;
 ?
;
_space_group_IT_number 14
_symmetry_cell_setting monoclinic
_symmetry_space_group_name_Hall '-P 2ybc'
_symmetry_space_group_name_H-M 'P 1 21/c 1'
_atom_sites_solution_hydrogens geom
_atom_sites_solution_primary direct
_atom_sites_solution_secondary difmap
_audit_creation_method SHELXL-97
_cell_angle_alpha 90.00
_cell_angle_beta 103.90(3)
_cell_angle_gamma 90.00
_cell_formula_units_Z 2
_cell_length_a 4.389(4)
_cell_length_b 15.4880(10)
_cell_length_c 17.215(4)
_cell_measurement_reflns_used 25
_cell_measurement_temperature 293(2)
_cell_measurement_theta_max 11.50
_cell_measurement_theta_min 5.53
_cell_volume 1136.0(11)
_computing_cell_refinement 'CAD4 Express (Enraf Nonius, 1994)'
_computing_data_collection 'CAD4 Express (Enraf Nonius, 1994)'
_computing_data_reduction 'XCAD4 (Harms & Wocadlo, 1996)'
_computing_molecular_graphics 'ORTEP (Farrugia, 1997) and Mercury (Macrae <I>et al.</I>, 2008)'
_computing_publication_material 'WINGX (Farrugia, 1999) and PLATON (Spek, 2001)'
_computing_structure_refinement 'SHELXL-97 (Sheldrick, 2008)'
_computing_structure_solution 'SHELXL-97 (Sheldrick, 2008)'
_diffrn_ambient_temperature 293(2)
_diffrn_measured_fraction_theta_full 0.999
_diffrn_measured_fraction_theta_max 0.999
_diffrn_measurement_device '\k-geometry diffractometer'
_diffrn_measurement_device_type 'Enraf Nonius CAD4'
_diffrn_measurement_method '\w/2\q scans'
_diffrn_radiation_monochromator graphite
_diffrn_radiation_source 'fine-focus sealed tube'
_diffrn_radiation_type MoK\a
_diffrn_radiation_wavelength 0.71073
_diffrn_reflns_av_R_equivalents 0.0333
_diffrn_reflns_av_sigmaI/netI 0.0383
_diffrn_reflns_limit_h_max 5
_diffrn_reflns_limit_h_min 0
_diffrn_reflns_limit_k_max 18
_diffrn_reflns_limit_k_min -18
_diffrn_reflns_limit_l_max 20
_diffrn_reflns_limit_l_min -20
_diffrn_reflns_number 4639
_diffrn_reflns_theta_full 25.34
_diffrn_reflns_theta_max 25.34
_diffrn_reflns_theta_min 1.79
_diffrn_standards_decay_% 1
_diffrn_standards_interval_time 60
_diffrn_standards_number 3
_exptl_absorpt_coefficient_mu 0.097
_exptl_absorpt_correction_type none
_exptl_crystal_colour orange
_exptl_crystal_density_diffrn 1.358
_exptl_crystal_density_method 'not measured'
_exptl_crystal_description prism
_exptl_crystal_F_000 492
_exptl_crystal_size_max 0.4
_exptl_crystal_size_mid 0.2
_exptl_crystal_size_min 0.2
_refine_diff_density_max 0.132
_refine_diff_density_min -0.124
_refine_diff_density_rms 0.030
_refine_ls_extinction_method none
_refine_ls_goodness_of_fit_ref 1.019
_refine_ls_hydrogen_treatment constr
_refine_ls_matrix_type full
_refine_ls_number_parameters 157
_refine_ls_number_reflns 2084
_refine_ls_number_restraints 0
_refine_ls_restrained_S_all 1.019
_refine_ls_R_factor_all 0.0748
_refine_ls_R_factor_gt 0.0343
_refine_ls_shift/su_max 0.000
_refine_ls_shift/su_mean 0.000
_refine_ls_structure_factor_coef Fsqd
_refine_ls_weighting_details 'calc w=1/[\s^2^(Fo^2^)+(0.0424P)^2^+0.1907P] where P=(Fo^2^+2Fc^2^)/3'
_refine_ls_weighting_scheme calc
_refine_ls_wR_factor_gt 0.0841
_refine_ls_wR_factor_ref 0.1008
_reflns_number_gt 1330
_reflns_number_total 2084
_reflns_threshold_expression >2\s(I)
_cod_data_source_file cg101523f_si_006.cif
_cod_data_source_block new
_cod_depositor_comments
;
The following automatic conversions were performed:

'_symmetry_cell_setting' value 'Monoclinic' changed to 'monoclinic'
according to /home/saulius/struct/CIF-dictionaries/cif_core.dic
dictionary named 'cif_core.dic' version 2.4.1 from 2010-06-29.

Automatic conversion script
Id: cif_fix_values 1715 2011-07-08 13:25:40Z adriana 
;
_cod_original_sg_symbol_H-M 'P 21/c'
_cod_database_code 4500418

loop_
_symmetry_equiv_pos_as_xyz
'x, y, z'
'-x, y+1/2, -z+1/2'
'-x, -y, -z'
'x, -y-1/2, z-1/2'

loop_
_atom_site_label
_atom_site_type_symbol
_atom_site_fract_x
_atom_site_fract_y
_atom_site_fract_z
_atom_site_U_iso_or_equiv
_atom_site_adp_type
_atom_site_occupancy
_atom_site_symmetry_multiplicity
_atom_site_calc_flag
_atom_site_refinement_flags
C1 C 0.7021(4) -0.12364(11) 0.21241(9) 0.0444(4) Uani 1 1 d .
C2 C 0.8202(4) -0.19824(11) 0.18360(9) 0.0474(4) Uani 1 1 d .
C3 C 0.7394(4) -0.22231(12) 0.10325(9) 0.0497(5) Uani 1 1 d .
H3 H 0.8241 -0.2717 0.0859 0.060 Uiso 1 1 calc R
C4 C 0.5301(4) -0.17090(12) 0.05001(9) 0.0475(4) Uani 1 1 d .
C5 C 0.4024(4) -0.09767(12) 0.07536(9) 0.0503(5) Uani 1 1 d .
H5 H 0.2610 -0.0640 0.0388 0.060 Uiso 1 1 calc R
C6 C 0.4858(4) -0.07458(11) 0.15523(9) 0.0456(4) Uani 1 1 d .
C7 C 0.8170(4) -0.10005(12) 0.29630(9) 0.0479(4) Uani 1 1 d .
H7 H 0.9852 -0.1328 0.3244 0.058 Uiso 1 1 calc R
C8 C 0.7188(4) -0.03889(12) 0.33915(9) 0.0503(5) Uani 1 1 d .
H8 H 0.5454 -0.0061 0.3142 0.060 Uiso 1 1 calc R
C9 C 0.8669(4) -0.02047(11) 0.42255(9) 0.0461(4) Uani 1 1 d .
C10 C 0.7702(5) 0.04873(12) 0.46170(10) 0.0551(5) Uani 1 1 d .
H10 H 0.6063 0.0825 0.4330 0.066 Uiso 1 1 calc R
C11 C 0.1527(5) 0.04973(13) 0.12851(10) 0.0603(5) Uani 1 1 d .
H11A H 0.2439 0.0690 0.0861 0.090 Uiso 1 1 calc R
H11B H 0.0961 0.0988 0.1561 0.090 Uiso 1 1 calc R
H11C H -0.0313 0.0160 0.1064 0.090 Uiso 1 1 calc R
C21 C 0.5774(5) -0.25665(13) -0.06226(11) 0.0655(6) Uani 1 1 d .
H21A H 0.8011 -0.2491 -0.0487 0.098 Uiso 1 1 calc R
H21B H 0.5016 -0.2577 -0.1194 0.098 Uiso 1 1 calc R
H21C H 0.5258 -0.3101 -0.0402 0.098 Uiso 1 1 calc R
C31 C 1.1552(5) -0.32181(14) 0.21563(12) 0.0665(6) Uani 1 1 d .
H31A H 0.9931 -0.3622 0.1923 0.100 Uiso 1 1 calc R
H31B H 1.2952 -0.3478 0.2611 0.100 Uiso 1 1 calc R
H31C H 1.2702 -0.3062 0.1768 0.100 Uiso 1 1 calc R
N1 N 1.1050(4) -0.07024(10) 0.46272(8) 0.0562(4) Uani 1 1 d .
O1 O 0.3745(3) -0.00175(8) 0.18326(6) 0.0562(4) Uani 1 1 d .
O2 O 0.4342(3) -0.18668(8) -0.03016(7) 0.0607(4) Uani 1 1 d .
O3 O 1.0183(3) -0.24688(8) 0.24026(7) 0.0614(4) Uani 1 1 d .

loop_
_atom_site_aniso_label
_atom_site_aniso_U_11
_atom_site_aniso_U_22
_atom_site_aniso_U_33
_atom_site_aniso_U_23
_atom_site_aniso_U_13
_atom_site_aniso_U_12
C1 0.0478(10) 0.0496(10) 0.0340(8) 0.0017(7) 0.0065(8) -0.0086(8)
C2 0.0512(11) 0.0494(11) 0.0386(9) 0.0047(7) 0.0049(8) -0.0076(9)
C3 0.0585(12) 0.0504(10) 0.0399(9) -0.0024(8) 0.0109(8) -0.0094(9)
C4 0.0523(11) 0.0539(11) 0.0339(9) -0.0005(8) 0.0055(8) -0.0149(9)
C5 0.0522(11) 0.0571(11) 0.0360(9) 0.0048(8) -0.0004(8) -0.0067(9)
C6 0.0483(10) 0.0485(10) 0.0386(9) 0.0007(8) 0.0075(8) -0.0090(8)
C7 0.0538(11) 0.0519(10) 0.0347(9) 0.0046(7) 0.0038(8) -0.0046(9)
C8 0.0559(11) 0.0563(11) 0.0353(9) 0.0028(8) 0.0042(8) 0.0001(9)
C9 0.0521(10) 0.0512(11) 0.0336(8) 0.0046(8) 0.0074(8) -0.0023(9)
C10 0.0623(12) 0.0599(12) 0.0385(9) 0.0014(8) 0.0031(8) 0.0125(10)
C11 0.0583(12) 0.0676(13) 0.0501(10) 0.0076(9) 0.0032(9) 0.0067(10)
C21 0.0874(16) 0.0653(13) 0.0413(10) -0.0085(9) 0.0105(10) -0.0111(12)
C31 0.0707(14) 0.0665(14) 0.0601(12) 0.0026(10) 0.0118(10) 0.0110(11)
N1 0.0658(10) 0.0626(10) 0.0366(8) -0.0016(7) 0.0054(7) 0.0092(8)
O1 0.0631(8) 0.0592(8) 0.0401(6) 0.0008(6) 0.0004(6) 0.0078(7)
O2 0.0739(9) 0.0684(9) 0.0346(6) -0.0065(6) 0.0029(6) -0.0038(7)
O3 0.0779(9) 0.0589(8) 0.0416(7) 0.0015(6) 0.0027(6) 0.0138(7)

loop_
_atom_type_symbol
_atom_type_description
_atom_type_scat_dispersion_real
_atom_type_scat_dispersion_imag
_atom_type_scat_source
C C 0.0033 0.0016 'International Tables Vol C Tables 4.2.6.8 and 6.1.1.4'
H H 0.0000 0.0000 'International Tables Vol C Tables 4.2.6.8 and 6.1.1.4'
N N 0.0061 0.0033 'International Tables Vol C Tables 4.2.6.8 and 6.1.1.4'
O O 0.0106 0.0060 'International Tables Vol C Tables 4.2.6.8 and 6.1.1.4'

loop_
_geom_angle_atom_site_label_1
_geom_angle_atom_site_label_2
_geom_angle_atom_site_label_3
_geom_angle
_geom_angle_site_symmetry_1
C2 C1 C6 116.06(14) .
C2 C1 C7 119.14(15) .
C6 C1 C7 124.74(16) .
O3 C2 C3 121.84(17) .
O3 C2 C1 115.28(14) .
C3 C2 C1 122.88(16) .
C4 C3 C2 118.28(18) .
C4 C3 H3 120.9 .
C2 C3 H3 120.9 .
O2 C4 C5 114.62(16) .
O2 C4 C3 124.14(17) .
C5 C4 C3 121.23(15) .
C4 C5 C6 119.75(16) .
C4 C5 H5 120.1 .
C6 C5 H5 120.1 .
O1 C6 C5 122.32(15) .
O1 C6 C1 115.86(14) .
C5 C6 C1 121.77(17) .
C8 C7 C1 130.18(17) .
C8 C7 H7 114.9 .
C1 C7 H7 114.9 .
C7 C8 C9 123.90(18) .
C7 C8 H8 118.0 .
C9 C8 H8 118.0 .
N1 C9 C10 118.88(15) .
N1 C9 C8 120.10(16) .
C10 C9 C8 121.01(16) .
N1 C10 C9 124.65(17) 3_756
N1 C10 H10 117.7 3_756
C9 C10 H10 117.7 .
O1 C11 H11A 109.5 .
O1 C11 H11B 109.5 .
H11A C11 H11B 109.5 .
O1 C11 H11C 109.5 .
H11A C11 H11C 109.5 .
H11B C11 H11C 109.5 .
O2 C21 H21A 109.5 .
O2 C21 H21B 109.5 .
H21A C21 H21B 109.5 .
O2 C21 H21C 109.5 .
H21A C21 H21C 109.5 .
H21B C21 H21C 109.5 .
O3 C31 H31A 109.5 .
O3 C31 H31B 109.5 .
H31A C31 H31B 109.5 .
O3 C31 H31C 109.5 .
H31A C31 H31C 109.5 .
H31B C31 H31C 109.5 .
C10 N1 C9 116.47(15) 3_756
C6 O1 C11 118.35(13) .
C4 O2 C21 118.01(15) .
C2 O3 C31 118.72(14) .

loop_
_geom_bond_atom_site_label_1
_geom_bond_atom_site_label_2
_geom_bond_distance
_geom_bond_site_symmetry_2
C1 C2 1.405(2) .
C1 C6 1.414(2) .
C1 C7 1.457(2) .
C2 O3 1.366(2) .
C2 C3 1.394(2) .
C3 C4 1.383(2) .
C3 H3 0.9300 .
C4 O2 1.3646(19) .
C4 C5 1.381(3) .
C5 C6 1.382(2) .
C5 H5 0.9300 .
C6 O1 1.363(2) .
C7 C8 1.334(2) .
C7 H7 0.9300 .
C8 C9 1.455(2) .
C8 H8 0.9300 .
C9 N1 1.348(2) .
C9 C10 1.386(2) .
C10 N1 1.327(2) 3_756
C10 H10 0.9300 .
C11 O1 1.425(2) .
C11 H11A 0.9600 .
C11 H11B 0.9600 .
C11 H11C 0.9600 .
C21 O2 1.429(2) .
C21 H21A 0.9600 .
C21 H21B 0.9600 .
C21 H21C 0.9600 .
C31 O3 1.418(2) .
C31 H31A 0.9600 .
C31 H31B 0.9600 .
C31 H31C 0.9600 .
N1 C10 1.327(2) 3_756

loop_
_geom_torsion_atom_site_label_1
_geom_torsion_atom_site_label_2
_geom_torsion_atom_site_label_3
_geom_torsion_atom_site_label_4
_geom_torsion
_geom_torsion_site_symmetry_4
C6 C1 C2 O3 -177.26(14) .
C7 C1 C2 O3 5.3(2) .
C6 C1 C2 C3 1.9(2) .
C7 C1 C2 C3 -175.54(16) .
O3 C2 C3 C4 178.10(16) .
C1 C2 C3 C4 -1.0(3) .
C2 C3 C4 O2 179.30(16) .
C2 C3 C4 C5 -0.2(3) .
O2 C4 C5 C6 -179.14(15) .
C3 C4 C5 C6 0.4(3) .
C4 C5 C6 O1 178.07(16) .
C4 C5 C6 C1 0.6(3) .
C2 C1 C6 O1 -179.31(15) .
C7 C1 C6 O1 -2.1(2) .
C2 C1 C6 C5 -1.7(2) .
C7 C1 C6 C5 175.60(17) .
C2 C1 C7 C8 -171.90(18) .
C6 C1 C7 C8 10.9(3) .
C1 C7 C8 C9 -177.32(17) .
C7 C8 C9 N1 -4.6(3) .
C7 C8 C9 C10 174.43(18) .
N1 C9 C10 N1 -0.3(3) 3_756
C8 C9 C10 N1 -179.33(18) 3_756
C10 C9 N1 C10 0.2(3) 3_756
C8 C9 N1 C10 179.32(17) 3_756
C5 C6 O1 C11 3.1(2) .
C1 C6 O1 C11 -179.24(15) .
C5 C4 O2 C21 174.34(16) .
C3 C4 O2 C21 -5.2(3) .
C3 C2 O3 C31 2.8(3) .
C1 C2 O3 C31 -178.05(16) .
